data_2200313
loop_
_publ_author_name
'Bolte, Michael'
'K\"uhl, Christine'
'L\"uning, Ulrich'

_publ_section_title
;
 <i>N</i>,<i>N</i>'-Bis(6-methyl-2-pyridyl)urea
;
_journal_issue 6
_journal_name_full 'Acta Crystallographica Section E'
_journal_page_first o502
_journal_page_last o504
_journal_paper_doi 10.1107/S1600536801007334
_journal_volume 57
_journal_year 2001
_chemical_formula_iupac 'C13 H14 N4 O'
_chemical_formula_moiety 'C13 H14 N4 O'
_chemical_formula_sum 'C13 H14 N4 O'
_chemical_formula_weight 242.28
_chemical_name_systematic
;
?
;
_space_group_IT_number 14
_symmetry_cell_setting monoclinic
_symmetry_space_group_name_Hall '-P 2ybc'
_symmetry_space_group_name_H-M 'P 1 21/c 1'
_audit_creation_method SHELXL
_cell_angle_alpha 90
_cell_angle_beta 90.0780(10)
_cell_angle_gamma 90
_cell_formula_units_Z 4
_cell_length_a 7.1142(2)
_cell_length_b 11.0127(3)
_cell_length_c 16.4630(4)
_cell_measurement_reflns_used 6371
_cell_measurement_temperature 133
_cell_measurement_theta_max 25.00
_cell_measurement_theta_min 1.00
_cell_volume 1289.82(6)
_computing_cell_refinement SMART
_computing_data_collection 'SMART (Siemens, 1995)'
_computing_data_reduction 'SAINT (Siemens, 1995)'
_computing_molecular_graphics 'XP (Sheldrick, 1991)'
_computing_structure_refinement 'SHELXL97 (Sheldrick, 1997)'
_computing_structure_solution 'SHELXS97 (Sheldrick, 1990)'
_diffrn_ambient_temperature 133
_diffrn_measured_fraction_theta_full 1.000
_diffrn_measured_fraction_theta_max 1.000
_diffrn_measurement_device 'Siemens CCD three-circle'
_diffrn_measurement_method \w
_diffrn_radiation_monochromator 'highly oriented graphite crystal'
_diffrn_radiation_source 'fine-focus sealed tube'
_diffrn_radiation_type MoK\a
_diffrn_radiation_wavelength .71073
_diffrn_reflns_av_R_equivalents .0276
_diffrn_reflns_av_sigmaI/netI .0146
_diffrn_reflns_limit_h_max 8
_diffrn_reflns_limit_h_min -8
_diffrn_reflns_limit_k_max 13
_diffrn_reflns_limit_k_min -13
_diffrn_reflns_limit_l_max 20
_diffrn_reflns_limit_l_min -20
_diffrn_reflns_number 23905
_diffrn_reflns_theta_full 26.33
_diffrn_reflns_theta_max 26.33
_diffrn_reflns_theta_min 2.22
_diffrn_standards_decay_% .0
_diffrn_standards_interval_time 900
_diffrn_standards_number 831
_exptl_absorpt_coefficient_mu .083
_exptl_absorpt_correction_T_max .984
_exptl_absorpt_correction_T_min .960
_exptl_absorpt_correction_type empirical
_exptl_absorpt_process_details
;
'SADABS (Sheldrick, 1996)'
;
_exptl_crystal_colour colourless
_exptl_crystal_density_diffrn 1.248
_exptl_crystal_description block
_exptl_crystal_F_000 512
_exptl_crystal_size_max .50
_exptl_crystal_size_mid .30
_exptl_crystal_size_min .20
_refine_diff_density_max .177
_refine_diff_density_min -.233
_refine_ls_extinction_method none
_refine_ls_goodness_of_fit_obs 1.119
_refine_ls_goodness_of_fit_ref 1.085
_refine_ls_hydrogen_treatment mixed
_refine_ls_matrix_type full
_refine_ls_number_parameters 173
_refine_ls_number_reflns 2629
_refine_ls_number_restraints 0
_refine_ls_restrained_S_all 1.085
_refine_ls_restrained_S_obs 1.119
_refine_ls_R_factor_all .0441
_refine_ls_R_factor_gt .0356
_refine_ls_shift/su_max .001
_refine_ls_shift/su_mean .000
_refine_ls_structure_factor_coef Fsqd
_refine_ls_weighting_details 'calc w = 1/[\s^2^(Fo^2^)+(0.0446P)^2^+0.3616P] where P = (Fo^2^+2Fc^2^)/3'
_refine_ls_weighting_scheme calc
_refine_ls_wR_factor_ref .0945
_reflns_number_gt 2240
_reflns_number_total 2629
_reflns_threshold_expression I>2\s(I)
_cod_data_source_file na6071.cif
_cod_data_source_block lue5
_cod_depositor_comments
;
The following automatic conversions were performed:
'_symmetry_cell_setting' value 'Monoclinic' changed to 'monoclinic'
according to '/home/saulius/struct/CIF-dictionaries/cif_core.dic'
dictionary named 'cif_core.dic' version 2.4.1 from 2010-06-29.

Automatic conversion script
Id: cif_fix_enum 1527 2010-12-29 10:47:43Z saulius 

The following automatic conversions were performed:

'_symmetry_cell_setting' value 'Monoclinic' changed to 'monoclinic'
according to /home/saulius/struct/CIF-dictionaries/cif_core.dic
dictionary named 'cif_core.dic' version 2.4.1 from 2010-06-29.

Automatic conversion script
Id: cif_fix_values 1715 2011-07-08 13:25:40Z adriana 
;
_cod_original_sg_symbol_H-M 'P 21/c'
_cod_database_code 2200313

loop_
_symmetry_equiv_pos_as_xyz
'x, y, z'
'-x, y+1/2, -z+1/2'
'-x, -y, -z'
'x, -y-1/2, z-1/2'

loop_
_atom_site_aniso_label
_atom_site_aniso_U_11
_atom_site_aniso_U_22
_atom_site_aniso_U_33
_atom_site_aniso_U_12
_atom_site_aniso_U_13
_atom_site_aniso_U_23
N1 .0198(5) .0254(5) .0260(5) -.0033(4) .0062(4) -.0035(4)
C2 .0199(5) .0207(6) .0230(6) .0010(4) .0008(4) .0014(4)
O2 .0218(4) .0273(5) .0313(5) -.0053(3) .0051(3) -.0050(4)
N3 .0209(5) .0194(5) .0249(5) -.0028(4) .0046(4) -.0027(4)
C11 .0222(6) .0203(6) .0212(6) .0013(4) -.0007(4) .0018(4)
N12 .0219(5) .0212(5) .0232(5) -.0010(4) .0006(4) .0018(4)
C13 .0266(6) .0212(6) .0254(6) -.0021(5) -.0047(5) .0047(5)
C13' .0278(6) .0292(7) .0392(7) -.0079(5) -.0014(5) .0031(6)
C14 .0354(7) .0217(6) .0300(6) -.0025(5) -.0075(5) -.0006(5)
C15 .0373(7) .0255(6) .0256(6) .0061(5) -.0020(5) -.0042(5)
C16 .0249(6) .0263(6) .0249(6) .0040(5) .0016(5) .0003(5)
C31 .0220(6) .0187(6) .0209(5) .0035(4) .0019(4) .0030(4)
N32 .0221(5) .0224(5) .0229(5) .0023(4) .0031(4) .0034(4)
C33 .0264(6) .0289(6) .0222(6) .0064(5) .0037(5) .0044(5)
C33' .0281(7) .0479(9) .0326(7) .0021(6) .0107(5) -.0005(6)
C34 .0377(7) .0277(6) .0220(6) .0084(5) .0053(5) -.0008(5)
C35 .0386(7) .0208(6) .0258(6) .0024(5) -.0008(5) -.0010(5)
C36 .0262(6) .0206(6) .0259(6) -.0003(5) .0015(5) .0016(5)

loop_
_atom_site_label
_atom_site_fract_x
_atom_site_fract_y
_atom_site_fract_z
_atom_site_U_iso_or_equiv
_atom_site_thermal_displace_type
_atom_site_calc_flag
_atom_site_refinement_flags
_atom_site_occupancy
_atom_site_disorder_group
_atom_site_type_symbol
N1 .21514(14) .59679(9) .49618(6) .0237(2) Uani d . 1 . N
H1 .103(2) .5843(14) .5224(9) .040(4) Uiso d . 1 . H
C2 .24808(15) .51472(10) .43411(7) .0212(2) Uani d . 1 . C
O2 .13024(11) .43464(8) .41927(5) .0268(2) Uani d . 1 . O
N3 .41201(14) .52965(9) .39267(6) .0217(2) Uani d . 1 . N
H3 .487(2) .5872(14) .4103(9) .034(4) Uiso d . 1 . H
C11 .32076(16) .69639(10) .52357(7) .0212(2) Uani d . 1 . C
N12 .48814(13) .71846(9) .48957(6) .0221(2) Uani d . 1 . N
C13 .58920(17) .81542(11) .51587(7) .0244(3) Uani d . 1 . C
C13' .77567(17) .83441(12) .47475(8) .0321(3) Uani d . 1 . C
H13A .8506 .7600 .4788 .048 Uiso calc R 1 . H
H13B .8428 .9013 .5013 .048 Uiso calc R 1 . H
H13C .7550 .8544 .4174 .048 Uiso calc R 1 . H
C14 .52281(18) .89154(11) .57654(8) .0291(3) Uani d . 1 . C
H14 .5947 .9596 .5937 .035 Uiso calc R 1 . H
C15 .34913(18) .86673(12) .61205(8) .0295(3) Uani d . 1 . C
H15 .3026 .9174 .6541 .035 Uiso calc R 1 . H
C16 .24496(17) .76839(11) .58593(7) .0253(3) Uani d . 1 . C
H16 .1263 .7501 .6093 .030 Uiso calc R 1 . H
C31 .48264(15) .46026(10) .32803(7) .0205(2) Uani d . 1 . C
N32 .65170(13) .50075(9) .30376(6) .0225(2) Uani d . 1 . N
C33 .73843(17) .44228(11) .24248(7) .0258(3) Uani d . 1 . C
C33' .92571(18) .49386(14) .21721(8) .0362(3) Uani d . 1 . C
H33A 1.0077 .5008 .2649 .054 Uiso calc R 1 . H
H33B .9071 .5744 .1931 .054 Uiso calc R 1 . H
H33C .9842 .4400 .1772 .054 Uiso calc R 1 . H
C34 .65752(18) .34201(12) .20396(7) .0291(3) Uani d . 1 . C
H34 .7217 .3016 .1612 .035 Uiso calc R 1 . H
C35 .48189(18) .30239(11) .22920(7) .0284(3) Uani d . 1 . C
H35 .4244 .2348 .2033 .034 Uiso calc R 1 . H
C36 .39009(17) .36147(11) .29223(7) .0242(3) Uani d . 1 . C
H36 .2696 .3360 .3103 .029 Uiso calc R 1 . H

loop_
_atom_type_symbol
_atom_type_description
_atom_type_scat_dispersion_real
_atom_type_scat_dispersion_imag
_atom_type_scat_source
C C .0033 .0016 'International Tables Vol C Tables 4.2.6.8 and 6.1.1.4'
H H .0000 .0000 'International Tables Vol C Tables 4.2.6.8 and 6.1.1.4'
N N .0061 .0033 'International Tables Vol C Tables 4.2.6.8 and 6.1.1.4'
O O .0106 .0060 'International Tables Vol C Tables 4.2.6.8 and 6.1.1.4'

loop_
_geom_angle_atom_site_label_1
_geom_angle_atom_site_label_2
_geom_angle_atom_site_label_3
_geom_angle
C2 N1 C11 131.01(10)
C2 N1 H1 113.4(10)
C11 N1 H1 115.6(10)
O2 C2 N3 124.47(11)
O2 C2 N1 119.62(10)
N3 C2 N1 115.91(10)
C2 N3 C31 128.45(10)
C2 N3 H3 116.3(10)
C31 N3 H3 115.1(10)
N12 C11 N1 118.93(10)
N12 C11 C16 123.05(11)
N1 C11 C16 118.02(10)
C11 N12 C13 118.70(10)
N12 C13 C14 121.61(11)
N12 C13 C13' 115.63(11)
C14 C13 C13' 122.76(11)
C13 C13' H13A 109.5
C13 C13' H13B 109.5
H13A C13' H13B 109.5
C13 C13' H13C 109.5
H13A C13' H13C 109.5
H13B C13' H13C 109.5
C13 C14 C15 119.08(11)
C13 C14 H14 120.5
C15 C14 H14 120.5
C16 C15 C14 119.91(12)
C16 C15 H15 120.0
C14 C15 H15 120.0
C15 C16 C11 117.63(11)
C15 C16 H16 121.2
C11 C16 H16 121.2
N32 C31 C36 123.55(10)
N32 C31 N3 111.48(10)
C36 C31 N3 124.97(10)
C31 N32 C33 118.36(10)
N32 C33 C34 121.93(11)
N32 C33 C33' 115.63(11)
C34 C33 C33' 122.43(11)
C33 C33' H33A 109.5
C33 C33' H33B 109.5
H33A C33' H33B 109.5
C33 C33' H33C 109.5
H33A C33' H33C 109.5
H33B C33' H33C 109.5
C35 C34 C33 118.89(11)
C35 C34 H34 120.6
C33 C34 H34 120.6
C34 C35 C36 120.06(12)
C34 C35 H35 120.0
C36 C35 H35 120.0
C35 C36 C31 117.19(11)
C35 C36 H36 121.4
C31 C36 H36 121.4

loop_
_geom_bond_atom_site_label_1
_geom_bond_atom_site_label_2
_geom_bond_site_symmetry_2
_geom_bond_distance
_geom_bond_publ_flag
N1 C2 . 1.3843(15) ?
N1 C11 . 1.4036(15) ?
N1 H1 . .920(17) ?
C2 O2 . 1.2409(14) ?
C2 N3 . 1.3618(15) ?
N3 C31 . 1.4036(15) ?
N3 H3 . .879(16) ?
C11 N12 . 1.3387(15) ?
C11 C16 . 1.4054(16) ?
N12 C13 . 1.3578(15) ?
C13 C14 . 1.3873(18) ?
C13 C13' . 1.5048(17) ?
C13' H13A . .9800 ?
C13' H13B . .9800 ?
C13' H13C . .9800 ?
C14 C15 . 1.3946(19) ?
C14 H14 . .9500 ?
C15 C16 . 1.3806(18) ?
C15 H15 . .9500 ?
C16 H16 . .9500 ?
C31 N32 . 1.3440(15) ?
C31 C36 . 1.4012(16) ?
N32 C33 . 1.3471(15) ?
C33 C34 . 1.3972(18) ?
C33 C33' . 1.5075(18) ?
C33' H33A . .9800 ?
C33' H33B . .9800 ?
C33' H33C . .9800 ?
C34 C35 . 1.3877(18) ?
C34 H34 . .9500 ?
C35 C36 . 1.3887(17) ?
C35 H35 . .9500 ?
C36 H36 . .9500 ?

loop_
_geom_hbond_atom_site_label_D
_geom_hbond_atom_site_label_H
_geom_hbond_atom_site_label_A
_geom_hbond_site_symmetry_A
_geom_hbond_distance_DH
_geom_hbond_distance_HA
_geom_hbond_distance_DA
_geom_hbond_angle_DHA
N1 H1 O2 3_566 .920(17) 1.928(17) 2.8468(13) 177.0(15)
N3 H3 N12 . .879(16) 1.948(16) 2.6757(14) 139.3(13)

loop_
_geom_torsion_atom_site_label_1
_geom_torsion_atom_site_label_2
_geom_torsion_atom_site_label_3
_geom_torsion_atom_site_label_4
_geom_torsion
C11 N1 C2 O2 -177.96(11)
C11 N1 C2 N3 1.58(18)
O2 C2 N3 C31 -1.10(19)
N1 C2 N3 C31 179.39(10)
C2 N1 C11 N12 -3.77(18)
C2 N1 C11 C16 176.34(11)
N1 C11 N12 C13 179.54(10)
C16 C11 N12 C13 -.58(16)
C11 N12 C13 C14 -.19(16)
C11 N12 C13 C13' -179.94(10)
N12 C13 C14 C15 .88(18)
C13' C13 C14 C15 -179.38(11)
C13 C14 C15 C16 -.82(18)
C14 C15 C16 C11 .11(17)
N12 C11 C16 C15 .62(17)
N1 C11 C16 C15 -179.50(10)
C2 N3 C31 N32 -178.54(10)
C2 N3 C31 C36 1.83(19)
C36 C31 N32 C33 -.99(16)
N3 C31 N32 C33 179.37(10)
C31 N32 C33 C34 .15(17)
C31 N32 C33 C33' 178.84(10)
N32 C33 C34 C35 .60(18)
C33' C33 C34 C35 -178.00(12)
C33 C34 C35 C36 -.55(18)
C34 C35 C36 C31 -.21(17)
N32 C31 C36 C35 1.02(17)
N3 C31 C36 C35 -179.39(10)

loop_
_cod_related_entry_id
_cod_related_entry_database
_cod_related_entry_code
1 ChemSpider 565407
